data_4071412
loop_
_publ_author_name
'Graham, Peter M.'
'Buschhaus, Miriam S. A.'
'Pamplin, Craig B.'
'Legzdins, Peter'

_publ_section_title
;
 Reactivity of Cp*Mo(NO)(&#xE5FB;CHCMe3) with Olefins and Dienes:
 C&#x2212;H Activation Reactions of Molybdenacyclobutanes
;
_journal_issue 12
_journal_name_full Organometallics
_journal_page_first 2840
_journal_paper_doi 10.1021/om800157s
_journal_volume 27
_journal_year 2008
_chemical_formula_moiety 'C20 H33 Mo N O'
_chemical_formula_sum 'C20 H33 Mo N O'
_chemical_formula_weight 399.41
_chemical_name_common 'Compound 2A'
_chemical_name_systematic
;
 ?
;
_space_group_IT_number 2
_symmetry_cell_setting triclinic
_symmetry_space_group_name_Hall '-P 1'
_symmetry_space_group_name_H-M 'P -1'
_atom_sites_solution_hydrogens geom
_atom_sites_solution_primary direct
_atom_sites_solution_secondary difmap
_audit_creation_method SHELXL-97
_cell_angle_alpha 84.830(5)
_cell_angle_beta 85.483(5)
_cell_angle_gamma 68.227(4)
_cell_formula_units_Z 2
_cell_length_a 8.3346(8)
_cell_length_b 8.4671(8)
_cell_length_c 14.5068(14)
_cell_measurement_reflns_used 6332
_cell_measurement_temperature 173(2)
_cell_measurement_theta_max 27.6
_cell_measurement_theta_min 2.9
_cell_volume 945.70(16)
_computing_cell_refinement 'CrystalClear - TwinSolve'
_computing_data_collection CrystalClear
_computing_data_reduction 'CrystalClear - TwinSolve'
_computing_molecular_graphics ORTEP-3
_computing_structure_refinement 'SHELXL-97 (Sheldrick, 1997)'
_computing_structure_solution SIR-92
_diffrn_ambient_temperature 173(2)
_diffrn_measured_fraction_theta_full 0.823
_diffrn_measured_fraction_theta_max 0.823
_diffrn_radiation_monochromator graphite
_diffrn_radiation_source 'fine-focus sealed tube'
_diffrn_radiation_type MoK\a
_diffrn_radiation_wavelength 0.71073
_diffrn_reflns_av_R_equivalents 0.0144
_diffrn_reflns_av_sigmaI/netI 0.0184
_diffrn_reflns_limit_h_max 8
_diffrn_reflns_limit_h_min -9
_diffrn_reflns_limit_k_max 10
_diffrn_reflns_limit_k_min -10
_diffrn_reflns_limit_l_max 16
_diffrn_reflns_limit_l_min -17
_diffrn_reflns_number 6332
_diffrn_reflns_theta_full 27.59
_diffrn_reflns_theta_max 27.59
_diffrn_reflns_theta_min 2.93
_exptl_absorpt_coefficient_mu 0.698
_exptl_absorpt_correction_T_max 0.933
_exptl_absorpt_correction_T_min 0.870
_exptl_absorpt_correction_type multi-scan
_exptl_crystal_colour orange
_exptl_crystal_density_diffrn 1.403
_exptl_crystal_density_method 'not measured'
_exptl_crystal_description prism
_exptl_crystal_F_000 420
_exptl_crystal_size_max 0.5
_exptl_crystal_size_mid 0.3
_exptl_crystal_size_min 0.1
_refine_diff_density_max 0.354
_refine_diff_density_min -0.456
_refine_diff_density_rms 0.057
_refine_ls_extinction_method none
_refine_ls_goodness_of_fit_ref 1.068
_refine_ls_hydrogen_treatment constr
_refine_ls_matrix_type full
_refine_ls_number_parameters 216
_refine_ls_number_reflns 3600
_refine_ls_number_restraints 0
_refine_ls_restrained_S_all 1.068
_refine_ls_R_factor_all 0.0239
_refine_ls_R_factor_gt 0.0204
_refine_ls_shift/su_max 0.001
_refine_ls_shift/su_mean 0.000
_refine_ls_structure_factor_coef Fsqd
_refine_ls_weighting_details 'calc w=1/[\s^2^(Fo^2^)+(0.0289P)^2^+0.5517P] where P=(Fo^2^+2Fc^2^)/3'
_refine_ls_weighting_scheme calc
_refine_ls_wR_factor_gt 0.0525
_refine_ls_wR_factor_ref 0.0535
_reflns_number_gt 3327
_reflns_number_total 3600
_reflns_threshold_expression >2sigma(I)
_cod_data_source_file om800157s-file002.cif
_cod_data_source_block hklf4_1
_cod_depositor_comments
;
The following automatic conversions were performed:

'_symmetry_cell_setting' value 'Triclinic' changed to 'triclinic'
according to /home/saulius/struct/CIF-dictionaries/cif_core.dic
dictionary named 'cif_core.dic' version 2.4.1 from
2010-06-29.

'_exptl_absorpt_correction_type' value 'Multi-scan'
changed to 'multi-scan' according to
/home/saulius/struct/CIF-dictionaries/cif_core.dic dictionary named
'cif_core.dic' version 2.4.1 from 2010-06-29.

Automatic conversion script
Id: cif_fix_values 1715 2011-07-08 13:25:40Z adriana 
;
_cod_original_sg_symbol_H-M P-1
_cod_database_code 4071412

loop_
_symmetry_equiv_pos_as_xyz
'x, y, z'
'-x, -y, -z'

loop_
_atom_site_label
_atom_site_type_symbol
_atom_site_fract_x
_atom_site_fract_y
_atom_site_fract_z
_atom_site_U_iso_or_equiv
_atom_site_adp_type
_atom_site_occupancy
_atom_site_symmetry_multiplicity
_atom_site_calc_flag
_atom_site_refinement_flags
Mo1 Mo 1.016210(19) 0.275777(19) 0.207178(10) 0.01328(6) Uani 1 1 d .
O1 O 1.30047(19) 0.4047(2) 0.15717(11) 0.0328(4) Uani 1 1 d .
N1 N 1.1800(2) 0.3615(2) 0.18609(11) 0.0182(3) Uani 1 1 d .
C14 C 0.8595(2) 0.2174(2) 0.09034(13) 0.0196(4) Uani 1 1 d .
C15 C 0.8646(2) 0.0961(2) 0.16620(13) 0.0180(4) Uani 1 1 d .
C5 C 0.7238(3) 0.3887(3) 0.39740(15) 0.0263(4) Uani 1 1 d .
H5A H 0.7036 0.2848 0.3848 0.032 Uiso 1 1 calc R
H5B H 0.7272 0.3921 0.4652 0.032 Uiso 1 1 calc R
C12 C 1.1455(2) 0.0476(2) 0.11145(13) 0.0195(4) Uani 1 1 d .
C9 C 1.2831(3) 0.3098(3) 0.39200(15) 0.0280(5) Uani 1 1 d .
H9A H 1.3703 0.2896 0.4377 0.042 Uiso 1 1 calc R
H9B H 1.1964 0.4252 0.3962 0.042 Uiso 1 1 calc R
H9C H 1.3391 0.2980 0.3297 0.042 Uiso 1 1 calc R
C20 C 0.7125(3) 0.0697(3) 0.21831(15) 0.0249(4) Uani 1 1 d .
H20A H 0.7004 -0.0329 0.1985 0.037 Uiso 1 1 calc R
H20B H 0.6071 0.1687 0.2054 0.037 Uiso 1 1 calc R
H20C H 0.7307 0.0560 0.2849 0.037 Uiso 1 1 calc R
C7 C 1.1950(3) 0.1796(3) 0.41143(13) 0.0208(4) Uani 1 1 d .
C19 C 0.7007(3) 0.3469(3) 0.04702(15) 0.0271(5) Uani 1 1 d .
H19A H 0.5969 0.3341 0.0779 0.041 Uiso 1 1 calc R
H19B H 0.7043 0.3287 -0.0190 0.041 Uiso 1 1 calc R
H19C H 0.6978 0.4620 0.0541 0.041 Uiso 1 1 calc R
C17 C 1.3388(3) -0.0261(3) 0.09637(17) 0.0310(5) Uani 1 1 d .
H17A H 1.3894 -0.1033 0.1497 0.047 Uiso 1 1 calc R
H17B H 1.3838 0.0663 0.0894 0.047 Uiso 1 1 calc R
H17C H 1.3692 -0.0892 0.0402 0.047 Uiso 1 1 calc R
C11 C 1.0415(2) -0.0097(2) 0.17841(13) 0.0185(4) Uani 1 1 d .
C1 C 0.8945(2) 0.3890(2) 0.34877(13) 0.0175(4) Uani 1 1 d .
H1 H 0.9343 0.4632 0.3837 0.021 Uiso 1 1 calc R
C16 C 1.1039(3) -0.1664(3) 0.24300(15) 0.0252(4) Uani 1 1 d .
H16A H 1.0975 -0.2635 0.2135 0.038 Uiso 1 1 calc R
H16B H 1.0311 -0.1480 0.3004 0.038 Uiso 1 1 calc R
H16C H 1.2240 -0.1902 0.2572 0.038 Uiso 1 1 calc R
C3 C 0.6286(3) 0.5438(3) 0.25493(16) 0.0298(5) Uani 1 1 d .
H3A H 0.5685 0.6568 0.2231 0.036 Uiso 1 1 calc R
H3B H 0.5964 0.4577 0.2272 0.036 Uiso 1 1 calc R
C4 C 0.5816(3) 0.5469(3) 0.35846(17) 0.0306(5) Uani 1 1 d .
H4A H 0.5831 0.6513 0.3835 0.037 Uiso 1 1 calc R
H4B H 0.4662 0.5397 0.3722 0.037 Uiso 1 1 calc R
C18 C 1.0890(3) 0.2751(3) -0.02708(14) 0.0277(5) Uani 1 1 d .
H18A H 1.1912 0.2984 -0.0137 0.042 Uiso 1 1 calc R
H18B H 0.9951 0.3825 -0.0437 0.042 Uiso 1 1 calc R
H18C H 1.1175 0.2009 -0.0788 0.042 Uiso 1 1 calc R
C13 C 1.0326(3) 0.1881(3) 0.05720(13) 0.0197(4) Uani 1 1 d .
C6 C 1.0423(2) 0.2095(2) 0.35009(12) 0.0155(4) Uani 1 1 d .
H6 H 0.9913 0.1207 0.3682 0.019 Uiso 1 1 calc R
C8 C 1.1290(3) 0.1859(3) 0.51361(15) 0.0324(5) Uani 1 1 d .
H8A H 1.0740 0.1019 0.5280 0.049 Uiso 1 1 calc R
H8B H 1.0445 0.3001 0.5245 0.049 Uiso 1 1 calc R
H8C H 1.2265 0.1598 0.5535 0.049 Uiso 1 1 calc R
C10 C 1.3279(3) 0.0018(3) 0.39596(18) 0.0375(6) Uani 1 1 d .
H10A H 1.3702 -0.0039 0.3309 0.056 Uiso 1 1 calc R
H10B H 1.2738 -0.0828 0.4113 0.056 Uiso 1 1 calc R
H10C H 1.4250 -0.0222 0.4358 0.056 Uiso 1 1 calc R
C2 C 0.8240(2) 0.4976(2) 0.24689(14) 0.0205(4) Uani 1 1 d .
H2 H 0.8576 0.5996 0.2341 0.025 Uiso 1 1 calc R

loop_
_atom_site_aniso_label
_atom_site_aniso_U_11
_atom_site_aniso_U_22
_atom_site_aniso_U_33
_atom_site_aniso_U_23
_atom_site_aniso_U_13
_atom_site_aniso_U_12
Mo1 0.01274(8) 0.01404(9) 0.01272(9) -0.00075(6) -0.00012(5) -0.00466(6)
O1 0.0238(8) 0.0415(9) 0.0383(9) 0.0066(7) 0.0031(6) -0.0209(7)
N1 0.0181(8) 0.0190(8) 0.0167(8) 0.0001(6) 0.0000(6) -0.0063(6)
C14 0.0222(9) 0.0207(10) 0.0177(10) -0.0032(8) -0.0040(7) -0.0089(8)
C15 0.0183(9) 0.0204(10) 0.0178(10) -0.0031(8) -0.0014(7) -0.0093(7)
C5 0.0214(10) 0.0296(11) 0.0257(11) -0.0051(9) 0.0091(8) -0.0082(8)
C12 0.0194(9) 0.0193(10) 0.0191(10) -0.0074(8) 0.0029(7) -0.0059(7)
C9 0.0260(11) 0.0373(12) 0.0262(11) -0.0006(9) -0.0075(8) -0.0169(9)
C20 0.0232(10) 0.0263(11) 0.0276(11) -0.0032(9) 0.0022(8) -0.0120(8)
C7 0.0219(9) 0.0220(10) 0.0183(10) -0.0011(8) -0.0053(7) -0.0071(8)
C19 0.0249(10) 0.0300(12) 0.0258(11) 0.0027(9) -0.0094(8) -0.0088(9)
C17 0.0217(10) 0.0306(12) 0.0372(13) -0.0107(10) 0.0079(9) -0.0053(9)
C11 0.0206(9) 0.0159(9) 0.0197(10) -0.0049(7) -0.0005(7) -0.0068(7)
C1 0.0182(9) 0.0167(9) 0.0166(9) -0.0050(7) 0.0017(7) -0.0048(7)
C16 0.0301(11) 0.0175(10) 0.0263(11) -0.0006(8) -0.0035(8) -0.0067(8)
C3 0.0179(10) 0.0251(11) 0.0392(13) -0.0003(9) -0.0038(8) 0.0005(8)
C4 0.0171(10) 0.0270(11) 0.0446(14) -0.0124(10) 0.0080(9) -0.0039(8)
C18 0.0361(12) 0.0323(12) 0.0175(10) -0.0031(9) 0.0044(8) -0.0165(10)
C13 0.0244(10) 0.0230(10) 0.0141(9) -0.0038(8) -0.0001(7) -0.0110(8)
C6 0.0164(9) 0.0142(9) 0.0150(9) -0.0022(7) -0.0001(7) -0.0046(7)
C8 0.0422(13) 0.0421(14) 0.0187(11) 0.0008(9) -0.0060(9) -0.0216(11)
C10 0.0308(12) 0.0315(13) 0.0425(14) -0.0060(10) -0.0187(10) 0.0015(10)
C2 0.0188(9) 0.0160(10) 0.0240(10) 0.0025(8) -0.0017(7) -0.0040(7)

loop_
_atom_type_symbol
_atom_type_description
_atom_type_scat_dispersion_real
_atom_type_scat_dispersion_imag
_atom_type_scat_source
C C 0.0033 0.0016 'International Tables Vol C Tables 4.2.6.8 and 6.1.1.4'
H H 0.0000 0.0000 'International Tables Vol C Tables 4.2.6.8 and 6.1.1.4'
N N 0.0061 0.0033 'International Tables Vol C Tables 4.2.6.8 and 6.1.1.4'
O O 0.0106 0.0060 'International Tables Vol C Tables 4.2.6.8 and 6.1.1.4'
Mo Mo -1.6832 0.6857 'International Tables Vol C Tables 4.2.6.8 and 6.1.1.4'

loop_
_geom_angle_atom_site_label_1
_geom_angle_atom_site_label_2
_geom_angle_atom_site_label_3
_geom_angle
N1 Mo1 C2 96.21(8)
N1 Mo1 C6 99.31(7)
C2 Mo1 C6 85.41(7)
N1 Mo1 C13 95.34(7)
C2 Mo1 C13 120.65(7)
C6 Mo1 C13 148.46(7)
N1 Mo1 C1 100.50(7)
C2 Mo1 C1 44.70(7)
C6 Mo1 C1 40.71(6)
C13 Mo1 C1 159.34(7)
N1 Mo1 C12 95.65(7)
C2 Mo1 C12 154.41(7)
C6 Mo1 C12 114.85(7)
C13 Mo1 C12 35.44(7)
C1 Mo1 C12 152.54(7)
N1 Mo1 C14 125.58(7)
C2 Mo1 C14 96.79(7)
C6 Mo1 C14 134.26(7)
C13 Mo1 C14 34.81(7)
C1 Mo1 C14 124.88(7)
C12 Mo1 C14 58.05(7)
N1 Mo1 C11 126.13(7)
C2 Mo1 C11 137.43(7)
C6 Mo1 C11 91.19(7)
C13 Mo1 C11 57.85(7)
C1 Mo1 C11 119.89(6)
C12 Mo1 C11 34.66(6)
C14 Mo1 C11 57.15(6)
N1 Mo1 C15 151.47(7)
C2 Mo1 C15 105.13(7)
C6 Mo1 C15 101.04(7)
C13 Mo1 C15 57.54(6)
C1 Mo1 C15 107.97(6)
C12 Mo1 C15 57.54(6)
C14 Mo1 C15 34.22(6)
C11 Mo1 C15 34.17(6)
O1 N1 Mo1 168.26(15)
C13 C14 C15 107.88(16)
C13 C14 C19 124.84(18)
C15 C14 C19 127.15(18)
C13 C14 Mo1 69.93(10)
C15 C14 Mo1 74.23(10)
C19 C14 Mo1 124.61(14)
C14 C15 C11 107.84(16)
C14 C15 C20 126.89(17)
C11 C15 C20 124.97(17)
C14 C15 Mo1 71.54(10)
C11 C15 Mo1 71.98(10)
C20 C15 Mo1 126.93(13)
C4 C5 C1 106.44(17)
C11 C12 C13 107.78(16)
C11 C12 C17 127.54(18)
C13 C12 C17 124.66(18)
C11 C12 Mo1 75.30(11)
C13 C12 Mo1 71.83(11)
C17 C12 Mo1 119.93(14)
C10 C7 C9 109.03(18)
C10 C7 C8 108.81(18)
C9 C7 C8 108.01(17)
C10 C7 C6 107.73(16)
C9 C7 C6 114.36(16)
C8 C7 C6 108.79(16)
C12 C11 C15 108.15(16)
C12 C11 C16 126.03(17)
C15 C11 C16 125.44(17)
C12 C11 Mo1 70.04(10)
C15 C11 Mo1 73.85(11)
C16 C11 Mo1 127.33(13)
C5 C1 C6 113.72(16)
C5 C1 C2 101.13(14)
C6 C1 C2 120.42(15)
C5 C1 Mo1 126.89(13)
C6 C1 Mo1 61.55(9)
C2 C1 Mo1 58.86(9)
C4 C3 C2 105.17(17)
C5 C4 C3 102.45(17)
C14 C13 C12 108.33(17)
C14 C13 C18 126.53(18)
C12 C13 C18 124.79(18)
C14 C13 Mo1 75.27(11)
C12 C13 Mo1 72.73(11)
C18 C13 Mo1 123.27(13)
C7 C6 C1 117.30(15)
C7 C6 Mo1 130.58(13)
C1 C6 Mo1 77.74(10)
C3 C2 C1 104.46(15)
C3 C2 Mo1 129.43(15)
C1 C2 Mo1 76.43(9)

loop_
_geom_bond_atom_site_label_1
_geom_bond_atom_site_label_2
_geom_bond_distance
Mo1 N1 1.7645(16)
Mo1 C2 2.0599(19)
Mo1 C6 2.1050(18)
Mo1 C13 2.3391(19)
Mo1 C1 2.3394(19)
Mo1 C12 2.3508(19)
Mo1 C14 2.4085(18)
Mo1 C11 2.4192(18)
Mo1 C15 2.4436(18)
O1 N1 1.223(2)
C14 C13 1.422(3)
C14 C15 1.428(3)
C14 C19 1.510(3)
C15 C11 1.429(3)
C15 C20 1.503(3)
C5 C4 1.519(3)
C5 C1 1.538(3)
C12 C11 1.422(3)
C12 C13 1.428(3)
C12 C17 1.502(3)
C9 C7 1.532(3)
C7 C10 1.526(3)
C7 C8 1.538(3)
C7 C6 1.541(2)
C11 C16 1.500(3)
C1 C6 1.561(2)
C1 C2 1.693(3)
C3 C4 1.522(3)
C3 C2 1.525(3)
C18 C13 1.504(3)

loop_
_geom_torsion_atom_site_label_1
_geom_torsion_atom_site_label_2
_geom_torsion_atom_site_label_3
_geom_torsion_atom_site_label_4
_geom_torsion
C2 Mo1 N1 O1 -136.1(7)
C6 Mo1 N1 O1 137.6(7)
C13 Mo1 N1 O1 -14.4(7)
C1 Mo1 N1 O1 178.9(7)
C12 Mo1 N1 O1 21.2(7)
C14 Mo1 N1 O1 -33.1(7)
C11 Mo1 N1 O1 39.2(7)
C15 Mo1 N1 O1 2.5(8)
N1 Mo1 C14 C13 34.06(14)
C2 Mo1 C14 C13 136.72(12)
C6 Mo1 C14 C13 -133.08(12)
C1 Mo1 C14 C13 174.58(11)
C12 Mo1 C14 C13 -38.27(11)
C11 Mo1 C14 C13 -79.58(12)
C15 Mo1 C14 C13 -116.29(16)
N1 Mo1 C14 C15 150.34(11)
C2 Mo1 C14 C15 -107.00(12)
C6 Mo1 C14 C15 -16.80(15)
C13 Mo1 C14 C15 116.29(16)
C1 Mo1 C14 C15 -69.13(13)
C12 Mo1 C14 C15 78.01(12)
C11 Mo1 C14 C15 36.70(11)
N1 Mo1 C14 C19 -85.07(18)
C2 Mo1 C14 C19 17.59(17)
C6 Mo1 C14 C19 107.79(17)
C13 Mo1 C14 C19 -119.1(2)
C1 Mo1 C14 C19 55.45(19)
C12 Mo1 C14 C19 -157.40(19)
C11 Mo1 C14 C19 161.29(19)
C15 Mo1 C14 C19 124.6(2)
C13 C14 C15 C11 -1.0(2)
C19 C14 C15 C11 174.98(19)
Mo1 C14 C15 C11 -63.25(13)
C13 C14 C15 C20 -174.98(18)
C19 C14 C15 C20 1.0(3)
Mo1 C14 C15 C20 122.78(19)
C13 C14 C15 Mo1 62.24(13)
C19 C14 C15 Mo1 -121.8(2)
N1 Mo1 C15 C14 -57.42(18)
C2 Mo1 C15 C14 79.65(12)
C6 Mo1 C15 C14 167.83(11)
C13 Mo1 C15 C14 -37.34(11)
C1 Mo1 C15 C14 126.30(11)
C12 Mo1 C15 C14 -79.63(12)
C11 Mo1 C15 C14 -116.64(16)
N1 Mo1 C15 C11 59.21(18)
C2 Mo1 C15 C11 -163.72(11)
C6 Mo1 C15 C11 -75.54(12)
C13 Mo1 C15 C11 79.29(12)
C1 Mo1 C15 C11 -117.06(11)
C12 Mo1 C15 C11 37.00(11)
C14 Mo1 C15 C11 116.64(16)
N1 Mo1 C15 C20 179.84(15)
C2 Mo1 C15 C20 -43.10(18)
C6 Mo1 C15 C20 45.08(17)
C13 Mo1 C15 C20 -160.09(19)
C1 Mo1 C15 C20 3.56(18)
C12 Mo1 C15 C20 157.62(19)
C14 Mo1 C15 C20 -122.7(2)
C11 Mo1 C15 C20 120.6(2)
N1 Mo1 C12 C11 153.98(11)
C2 Mo1 C12 C11 -88.74(19)
C6 Mo1 C12 C11 50.98(13)
C13 Mo1 C12 C11 -114.73(16)
C1 Mo1 C12 C11 28.0(2)
C14 Mo1 C12 C11 -77.16(12)
C15 Mo1 C12 C11 -36.47(10)
N1 Mo1 C12 C13 -91.28(12)
C2 Mo1 C12 C13 26.0(2)
C6 Mo1 C12 C13 165.71(11)
C1 Mo1 C12 C13 142.73(14)
C14 Mo1 C12 C13 37.57(11)
C11 Mo1 C12 C13 114.73(16)
C15 Mo1 C12 C13 78.26(12)
N1 Mo1 C12 C17 28.83(17)
C2 Mo1 C12 C17 146.11(18)
C6 Mo1 C12 C17 -74.17(17)
C13 Mo1 C12 C17 120.1(2)
C1 Mo1 C12 C17 -97.2(2)
C14 Mo1 C12 C17 157.69(19)
C11 Mo1 C12 C17 -125.2(2)
C15 Mo1 C12 C17 -161.62(19)
C13 C12 C11 C15 -0.5(2)
C17 C12 C11 C15 -178.83(19)
Mo1 C12 C11 C15 64.50(13)
C13 C12 C11 C16 172.76(18)
C17 C12 C11 C16 -5.6(3)
Mo1 C12 C11 C16 -122.25(19)
C13 C12 C11 Mo1 -65.00(13)
C17 C12 C11 Mo1 116.7(2)
C14 C15 C11 C12 0.9(2)
C20 C15 C11 C12 175.05(18)
Mo1 C15 C11 C12 -62.03(13)
C14 C15 C11 C16 -172.37(18)
C20 C15 C11 C16 1.7(3)
Mo1 C15 C11 C16 124.66(19)
C14 C15 C11 Mo1 62.97(13)
C20 C15 C11 Mo1 -122.92(18)
N1 Mo1 C11 C12 -32.71(14)
C2 Mo1 C11 C12 140.34(12)
C6 Mo1 C11 C12 -135.16(12)
C13 Mo1 C11 C12 38.47(11)
C1 Mo1 C11 C12 -165.54(11)
C14 Mo1 C11 C12 80.00(12)
C15 Mo1 C11 C12 116.76(16)
N1 Mo1 C11 C15 -149.47(11)
C2 Mo1 C11 C15 23.58(16)
C6 Mo1 C11 C15 108.08(11)
C13 Mo1 C11 C15 -78.29(12)
C1 Mo1 C11 C15 77.70(12)
C12 Mo1 C11 C15 -116.76(16)
C14 Mo1 C11 C15 -36.76(11)
N1 Mo1 C11 C16 87.96(18)
C2 Mo1 C11 C16 -98.99(18)
C6 Mo1 C11 C16 -14.48(17)
C13 Mo1 C11 C16 159.14(19)
C1 Mo1 C11 C16 -44.87(19)
C12 Mo1 C11 C16 120.7(2)
C14 Mo1 C11 C16 -159.32(19)
C15 Mo1 C11 C16 -122.6(2)
C4 C5 C1 C6 -158.12(17)
C4 C5 C1 C2 -27.6(2)
C4 C5 C1 Mo1 -86.8(2)
N1 Mo1 C1 C5 168.37(16)
C2 Mo1 C1 C5 80.14(17)
C6 Mo1 C1 C5 -99.53(19)
C13 Mo1 C1 C5 28.9(3)
C12 Mo1 C1 C5 -66.6(2)
C14 Mo1 C1 C5 20.09(19)
C11 Mo1 C1 C5 -48.68(18)
C15 Mo1 C1 C5 -13.44(17)
N1 Mo1 C1 C6 -92.11(11)
C2 Mo1 C1 C6 179.66(15)
C13 Mo1 C1 C6 128.41(18)
C12 Mo1 C1 C6 32.91(18)
C14 Mo1 C1 C6 119.62(10)
C11 Mo1 C1 C6 50.85(12)
C15 Mo1 C1 C6 86.08(10)
N1 Mo1 C1 C2 88.23(10)
C6 Mo1 C1 C2 -179.66(15)
C13 Mo1 C1 C2 -51.3(2)
C12 Mo1 C1 C2 -146.75(14)
C14 Mo1 C1 C2 -60.05(12)
C11 Mo1 C1 C2 -128.82(10)
C15 Mo1 C1 C2 -93.58(10)
C1 C5 C4 C3 44.7(2)
C2 C3 C4 C5 -43.1(2)
C15 C14 C13 C12 0.7(2)
C19 C14 C13 C12 -175.40(18)
Mo1 C14 C13 C12 65.76(13)
C15 C14 C13 C18 174.21(18)
C19 C14 C13 C18 -1.9(3)
Mo1 C14 C13 C18 -120.7(2)
C15 C14 C13 Mo1 -65.05(13)
C19 C14 C13 Mo1 118.84(19)
C11 C12 C13 C14 -0.1(2)
C17 C12 C13 C14 178.26(18)
Mo1 C12 C13 C14 -67.44(13)
C11 C12 C13 C18 -173.77(18)
C17 C12 C13 C18 4.6(3)
Mo1 C12 C13 C18 118.92(19)
C11 C12 C13 Mo1 67.31(13)
C17 C12 C13 Mo1 -114.30(19)
N1 Mo1 C13 C14 -152.78(12)
C2 Mo1 C13 C14 -52.31(14)
C6 Mo1 C13 C14 89.64(16)
C1 Mo1 C13 C14 -12.7(2)
C12 Mo1 C13 C14 114.98(16)
C11 Mo1 C13 C14 77.38(12)
C15 Mo1 C13 C14 36.70(11)
N1 Mo1 C13 C12 92.24(12)
C2 Mo1 C13 C12 -167.29(11)
C6 Mo1 C13 C12 -25.34(19)
C1 Mo1 C13 C12 -127.67(18)
C14 Mo1 C13 C12 -114.98(16)
C11 Mo1 C13 C12 -37.60(11)
C15 Mo1 C13 C12 -78.28(12)
N1 Mo1 C13 C18 -28.47(17)
C2 Mo1 C13 C18 72.00(18)
C6 Mo1 C13 C18 -146.05(16)
C1 Mo1 C13 C18 111.6(2)
C12 Mo1 C13 C18 -120.7(2)
C14 Mo1 C13 C18 124.3(2)
C11 Mo1 C13 C18 -158.31(19)
C15 Mo1 C13 C18 161.01(19)
C10 C7 C6 C1 -175.88(17)
C9 C7 C6 C1 -54.5(2)
C8 C7 C6 C1 66.3(2)
C10 C7 C6 Mo1 -78.6(2)
C9 C7 C6 Mo1 42.8(2)
C8 C7 C6 Mo1 163.64(15)
C5 C1 C6 C7 -109.93(19)
C2 C1 C6 C7 129.90(17)
Mo1 C1 C6 C7 129.57(16)
C5 C1 C6 Mo1 120.51(15)
C2 C1 C6 Mo1 0.34(14)
N1 Mo1 C6 C7 -20.27(18)
C2 Mo1 C6 C7 -115.83(17)
C13 Mo1 C6 C7 96.3(2)
C1 Mo1 C6 C7 -115.6(2)
C12 Mo1 C6 C7 80.44(17)
C14 Mo1 C6 C7 149.16(15)
C11 Mo1 C6 C7 106.67(17)
C15 Mo1 C6 C7 139.63(16)
N1 Mo1 C6 C1 95.32(10)
C2 Mo1 C6 C1 -0.24(10)
C13 Mo1 C6 C1 -148.10(12)
C12 Mo1 C6 C1 -163.97(9)
C14 Mo1 C6 C1 -95.25(12)
C11 Mo1 C6 C1 -137.74(10)
C15 Mo1 C6 C1 -104.78(10)
C4 C3 C2 C1 25.3(2)
C4 C3 C2 Mo1 109.50(19)
C5 C1 C2 C3 1.20(19)
C6 C1 C2 C3 127.43(18)
Mo1 C1 C2 C3 127.77(16)
C5 C1 C2 Mo1 -126.57(13)
C6 C1 C2 Mo1 -0.35(15)
N1 Mo1 C2 C3 163.63(18)
C6 Mo1 C2 C3 -97.48(19)
C13 Mo1 C2 C3 63.6(2)
C1 Mo1 C2 C3 -97.7(2)
C12 Mo1 C2 C3 46.5(3)
C14 Mo1 C2 C3 36.59(19)
C11 Mo1 C2 C3 -10.7(2)
C15 Mo1 C2 C3 2.7(2)
N1 Mo1 C2 C1 -98.67(10)
C6 Mo1 C2 C1 0.22(9)
C13 Mo1 C2 C1 161.35(9)
C12 Mo1 C2 C1 144.17(15)
C14 Mo1 C2 C1 134.29(9)
C11 Mo1 C2 C1 86.97(12)
C15 Mo1 C2 C1 100.43(10)
